data_7247891
loop_
_publ_author_name
'Donaldson, Marryllyn E.'
'Dais, Tyson N.'
'Rowlands, Gareth J.'
'Matheson, Brodie E.'
'Plieger, Paul G.'

_publ_section_title
;
 Adaptable 2,5-bis((1,2,3-triazol-4-yl)methoxy)pyrazine ligands for the
 simple self-assembly of homoleptic 1D coordination polymers
;
_journal_issue 4
_journal_name_full CrystEngComm
_journal_page_first 504
_journal_page_last 516
_journal_paper_doi 10.1039/D3CE01143G
_journal_volume 26
_journal_year 2024
_chemical_formula_moiety 'C24 H18 N8 O2 Zn, 2(C F3 O3 S), 3[H2O]'
_chemical_formula_sum 'C26 H24 F6 N8 O11 S2 Zn'
_chemical_formula_weight 868.02
_space_group_crystal_system monoclinic
_space_group_IT_number 15
_space_group_name_Hall '-C 2yc'
_space_group_name_H-M_alt 'C 1 2/c 1'
_atom_sites_solution_hydrogens geom
_atom_sites_solution_primary direct
_atom_sites_solution_secondary difmap
_audit_creation_date 2023-10-13
_audit_creation_method
;
Olex2 1.5
(compiled 2023.08.24 svn.re1ec1418 for OlexSys, GUI svn.r6817)
;
_audit_update_record
;
2023-10-14 deposited with the CCDC.	2023-12-13 downloaded from the CCDC.
;
_cell_angle_alpha 90
_cell_angle_beta 97.843(7)
_cell_angle_gamma 90
_cell_formula_units_Z 4
_cell_length_a 18.3983(14)
_cell_length_b 18.9979(14)
_cell_length_c 10.4012(7)
_cell_measurement_reflns_used 4767
_cell_measurement_temperature 150.00
_cell_measurement_theta_max 64.87
_cell_measurement_theta_min 3.36
_cell_volume 3601.5(5)
_computing_cell_refinement 'SAINT V8.40B (?, 2016)'
_computing_data_reduction 'SAINT V8.40B (?, 2016)'
_computing_molecular_graphics 'Olex2 1.5 (Dolomanov et al., 2009)'
_computing_publication_material 'Olex2 1.5 (Dolomanov et al., 2009)'
_computing_structure_refinement 'XL  (Sheldrick, 2008)'
_computing_structure_solution 'olex2.solve 1.5 (Bourhis et al., 2015)'
_diffrn_ambient_temperature 150.00
_diffrn_measured_fraction_theta_full 0.984
_diffrn_measured_fraction_theta_max 0.984
_diffrn_measurement_device_type 'D8 Venture'
_diffrn_measurement_method '\f and \w scans'
_diffrn_radiation_type CuK\a
_diffrn_radiation_wavelength 1.54178
_diffrn_reflns_av_unetI/netI 0.1161
_diffrn_reflns_Laue_measured_fraction_full 0.984
_diffrn_reflns_Laue_measured_fraction_max 0.984
_diffrn_reflns_limit_h_max 21
_diffrn_reflns_limit_h_min -21
_diffrn_reflns_limit_k_max 22
_diffrn_reflns_limit_k_min 0
_diffrn_reflns_limit_l_max 12
_diffrn_reflns_limit_l_min 0
_diffrn_reflns_number 3203
_diffrn_reflns_point_group_measured_fraction_full 0.984
_diffrn_reflns_point_group_measured_fraction_max 0.984
_diffrn_reflns_theta_full 67.605
_diffrn_reflns_theta_max 67.605
_diffrn_reflns_theta_min 5.186
_exptl_absorpt_coefficient_mu 2.921
_exptl_absorpt_correction_T_max 0.7531
_exptl_absorpt_correction_T_min 0.5086
_exptl_absorpt_correction_type multi-scan
_exptl_absorpt_process_details
;
SADABS-2016/2 (Bruker,2016/2) was used for absorption correction.
wR2(int) was 0.1880 before and 0.0583 after correction.
The Ratio of minimum to maximum transmission is 0.6753.
The \l/2 correction factor is Not present.
;
_exptl_crystal_colour yellow
_exptl_crystal_colour_primary yellow
_exptl_crystal_density_diffrn 1.601
_exptl_crystal_description plate
_exptl_crystal_F_000 1760
_exptl_crystal_recrystallization_method 'Et2O into MeCN/MeOH solution'
_exptl_crystal_size_max 0.23
_exptl_crystal_size_mid 0.21
_exptl_crystal_size_min 0.03
_refine_diff_density_max 0.666
_refine_diff_density_min -1.561
_refine_diff_density_rms 0.143
_refine_ls_extinction_coef 0.0027(5)
_refine_ls_extinction_expression Fc^*^=kFc[1+0.001xFc^2^\l^3^/sin(2\q)]^-1/4^
_refine_ls_extinction_method 'SHELXL-2019/1 (Sheldrick 2019)'
_refine_ls_goodness_of_fit_ref 1.061
_refine_ls_hydrogen_treatment constr
_refine_ls_matrix_type full
_refine_ls_number_parameters 233
_refine_ls_number_reflns 3203
_refine_ls_number_restraints 0
_refine_ls_restrained_S_all 1.061
_refine_ls_R_factor_all 0.1651
_refine_ls_R_factor_gt 0.0990
_refine_ls_shift/su_max 0.000
_refine_ls_shift/su_mean 0.000
_refine_ls_structure_factor_coef Fsqd
_refine_ls_weighting_details 'w=1/[\s^2^(Fo^2^)+(0.1856P)^2^] where P=(Fo^2^+2Fc^2^)/3'
_refine_ls_weighting_scheme calc
_refine_ls_wR_factor_gt 0.2564
_refine_ls_wR_factor_ref 0.3139
_reflns_Friedel_coverage 0.000
_reflns_number_gt 1713
_reflns_number_total 3203
_reflns_threshold_expression 'I > 2\s(I)'
_cod_data_source_file d3ce01143g2.cif
_cod_data_source_block DT1_3B
_cod_depositor_comments 'Adding full bibliography for 7247889--7247898.cif.'
_cod_database_code 7247891
_shelx_shelxl_version_number 2019/1
_shelx_space_group_comment
;
The symmetry employed for this shelxl refinement is uniquely defined
by the following loop, which should always be used as a source of
symmetry information in preference to the above space-group names.
They are only intended as comments.
;
_shelx_estimated_absorpt_t_max 0.917
_shelx_estimated_absorpt_t_min 0.553
_olex2_refinement_description
;
1. Twinned data refinement
 Scales: 0.772(8)
 0.228(8)
2. Fixed Uiso
 At 1.2 times of:
  All C(H) groups, All C(H,H) groups
3.a Secondary CH2 refined with riding coordinates:
 C4(H4A,H4B)
3.b Aromatic/amide H refined with riding coordinates:
 C1(H1), C6(H6), C12(H12), C8(H8), C10(H10), C9(H9), C11(H11)
;
_smtbx_masks_void_probe_radius 1.2
_smtbx_masks_void_truncation_radius 1.2
_olex2_submission_special_instructions 'No special instructions were received'

loop_
_space_group_symop_operation_xyz
'x, y, z'
'-x, y, -z+1/2'
'x+1/2, y+1/2, z'
'-x+1/2, y+1/2, -z+1/2'
'-x, -y, -z'
'x, -y, z-1/2'
'-x+1/2, -y+1/2, -z'
'x+1/2, -y+1/2, z-1/2'

loop_
_atom_site_label
_atom_site_type_symbol
_atom_site_fract_x
_atom_site_fract_y
_atom_site_fract_z
_atom_site_U_iso_or_equiv
_atom_site_adp_type
_atom_site_occupancy
_atom_site_site_symmetry_order
_atom_site_calc_flag
_atom_site_refinement_flags_posn
_atom_site_refinement_flags_adp
_atom_site_refinement_flags_occupancy
_atom_site_disorder_assembly
_atom_site_disorder_group
Zn1 Zn 0.500000 0.62483(6) 0.250000 0.0503(6) Uani 1 2 d S T P . .
S1 S 0.68157(15) 0.58217(11) 0.6560(2) 0.0648(8) Uani 1 1 d . . . . .
N1 N 0.5006(4) 0.5472(3) 0.1020(6) 0.0470(17) Uani 1 1 d . . . . .
O1 O 0.5973(4) 0.6444(3) 0.1513(6) 0.0663(18) Uani 1 1 d . . . . .
F2 F 0.7448(4) 0.5535(3) 0.8904(5) 0.0922(19) Uani 1 1 d . . . . .
O3 O 0.7000(4) 0.6308(3) 0.5611(6) 0.078(2) Uani 1 1 d . . . . .
N2 N 0.5664(4) 0.6964(3) 0.3607(6) 0.058(2) Uani 1 1 d . . . . .
O4 O 0.6131(4) 0.5968(3) 0.7052(7) 0.078(2) Uani 1 1 d . . . . .
O2 O 0.6928(4) 0.5093(3) 0.6294(7) 0.087(2) Uani 1 1 d . . . . .
F1 F 0.8175(4) 0.5914(4) 0.7623(7) 0.111(2) Uani 1 1 d . . . . .
N3 N 0.5589(4) 0.7222(3) 0.4751(6) 0.057(2) Uani 1 1 d . . . . .
N4 N 0.6157(5) 0.7653(3) 0.5051(7) 0.065(2) Uani 1 1 d . . . . .
F3 F 0.7458(4) 0.6643(3) 0.8394(6) 0.110(2) Uani 1 1 d . . . . .
C1 C 0.4547(5) 0.4921(3) 0.0880(7) 0.051(2) Uani 1 1 d . . . . .
H1 H 0.421329 0.485565 0.149055 0.061 Uiso 1 1 calc R U . . .
C2 C 0.5456(5) 0.5547(4) 0.0112(7) 0.052(2) Uani 1 1 d . . . . .
C5 C 0.6268(5) 0.7236(4) 0.3174(8) 0.057(2) Uani 1 1 d . . . . .
C3 C 0.5978(5) 0.6163(4) 0.0230(8) 0.056(2) Uani 1 1 d . . . . .
C6 C 0.6593(6) 0.7680(4) 0.4104(8) 0.065(3) Uani 1 1 d . . . . .
H6 H 0.702767 0.794886 0.409125 0.078 Uiso 1 1 calc R U . . .
C7 C 0.6268(6) 0.8014(4) 0.6285(8) 0.066(3) Uani 1 1 d . . . . .
C4 C 0.6443(6) 0.7004(5) 0.1876(8) 0.072(3) Uani 1 1 d . . . . .
H4A H 0.635824 0.739166 0.123703 0.086 Uiso 1 1 calc R U . . .
H4B H 0.696126 0.685197 0.193607 0.086 Uiso 1 1 calc R U . . .
C13 C 0.7508(7) 0.5974(5) 0.7934(9) 0.080(3) Uani 1 1 d . . . . .
C12 C 0.6664(8) 0.8620(6) 0.6436(11) 0.095(4) Uani 1 1 d . . . . .
H12 H 0.688419 0.880416 0.573265 0.114 Uiso 1 1 calc R U . . .
C8 C 0.5928(8) 0.7738(5) 0.7283(9) 0.091(4) Uani 1 1 d . . . . .
H8 H 0.567007 0.730372 0.716955 0.109 Uiso 1 1 calc R U . . .
C10 C 0.6373(9) 0.8716(7) 0.8609(13) 0.107(4) Uani 1 1 d . . . . .
H10 H 0.639876 0.897035 0.940095 0.128 Uiso 1 1 calc R U . . .
C9 C 0.5966(8) 0.8097(6) 0.8440(10) 0.103(4) Uani 1 1 d . . . . .
H9 H 0.571699 0.792369 0.911702 0.124 Uiso 1 1 calc R U . . .
C11 C 0.6744(8) 0.8965(6) 0.7607(14) 0.110(5) Uani 1 1 d . . . . .
H11 H 0.704917 0.936883 0.773857 0.132 Uiso 1 1 calc R U . . .

loop_
_atom_site_aniso_label
_atom_site_aniso_U_11
_atom_site_aniso_U_22
_atom_site_aniso_U_33
_atom_site_aniso_U_23
_atom_site_aniso_U_13
_atom_site_aniso_U_12
Zn1 0.0736(13) 0.0360(8) 0.0450(9) 0.000 0.0219(8) 0.000
S1 0.086(2) 0.0519(13) 0.0608(13) -0.0004(9) 0.0233(13) -0.0054(11)
N1 0.064(5) 0.042(3) 0.041(3) -0.002(2) 0.028(3) 0.000(3)
O1 0.083(5) 0.059(3) 0.062(4) -0.026(3) 0.027(4) -0.017(3)
F2 0.110(5) 0.100(4) 0.066(3) 0.023(3) 0.014(3) -0.010(4)
O3 0.098(6) 0.079(4) 0.060(4) 0.015(3) 0.024(4) -0.017(4)
N2 0.087(6) 0.042(3) 0.051(4) 0.002(3) 0.027(4) 0.003(4)
O4 0.085(5) 0.067(4) 0.088(5) 0.014(4) 0.036(4) 0.001(4)
O2 0.114(6) 0.048(3) 0.098(5) -0.018(3) 0.006(5) 0.005(3)
F1 0.077(5) 0.159(6) 0.098(5) 0.030(5) 0.016(4) -0.011(4)
N3 0.078(6) 0.047(4) 0.050(4) -0.004(3) 0.021(4) -0.013(4)
N4 0.094(6) 0.042(4) 0.063(5) -0.003(3) 0.024(5) -0.007(4)
F3 0.152(7) 0.086(4) 0.089(4) -0.024(4) 0.007(4) -0.036(4)
C1 0.075(6) 0.037(4) 0.047(4) -0.001(3) 0.031(4) -0.019(4)
C2 0.077(6) 0.034(4) 0.047(4) 0.001(3) 0.017(4) -0.007(4)
C5 0.074(7) 0.043(4) 0.059(5) 0.001(4) 0.025(5) -0.004(4)
C3 0.080(7) 0.049(4) 0.047(4) -0.008(3) 0.037(5) -0.019(4)
C6 0.092(8) 0.055(5) 0.052(5) -0.006(4) 0.022(5) -0.028(5)
C7 0.091(8) 0.050(5) 0.057(5) -0.016(4) 0.011(5) 0.000(5)
C4 0.107(9) 0.058(5) 0.058(5) -0.017(4) 0.034(5) -0.032(5)
C13 0.103(10) 0.080(7) 0.060(6) 0.005(5) 0.018(6) -0.026(6)
C12 0.127(11) 0.086(7) 0.078(7) -0.039(6) 0.034(7) -0.032(7)
C8 0.162(13) 0.064(6) 0.045(5) -0.006(4) 0.010(6) 0.008(7)
C10 0.133(13) 0.105(9) 0.083(8) -0.040(7) 0.018(9) 0.009(8)
C9 0.184(14) 0.072(7) 0.059(6) -0.026(5) 0.030(8) -0.003(8)
C11 0.108(11) 0.097(8) 0.125(11) -0.065(8) 0.016(9) -0.023(7)

loop_
_atom_type_symbol
_atom_type_description
_atom_type_scat_dispersion_real
_atom_type_scat_dispersion_imag
_atom_type_scat_source
C C 0.0181 0.0091 'International Tables Vol C Tables 4.2.6.8 and 6.1.1.4'
H H 0.0000 0.0000 'International Tables Vol C Tables 4.2.6.8 and 6.1.1.4'
F F 0.0727 0.0534 'International Tables Vol C Tables 4.2.6.8 and 6.1.1.4'
N N 0.0311 0.0180 'International Tables Vol C Tables 4.2.6.8 and 6.1.1.4'
O O 0.0492 0.0322 'International Tables Vol C Tables 4.2.6.8 and 6.1.1.4'
S S 0.3331 0.5567 'International Tables Vol C Tables 4.2.6.8 and 6.1.1.4'
Zn Zn -1.5491 0.6778 'International Tables Vol C Tables 4.2.6.8 and 6.1.1.4'

loop_
_geom_angle_atom_site_label_1
_geom_angle_atom_site_label_2
_geom_angle_atom_site_label_3
_geom_angle
_geom_angle_site_symmetry_1
_geom_angle_site_symmetry_3
_geom_angle_publ_flag
N1 Zn1 N1 92.5(3) . 2_655 ?
N1 Zn1 O1 122.3(3) . 2_655 ?
N1 Zn1 O1 72.4(2) 2_655 2_655 ?
N1 Zn1 O1 122.3(3) 2_655 . ?
N1 Zn1 O1 72.4(2) . . ?
O1 Zn1 O1 160.6(3) . 2_655 ?
N2 Zn1 N1 96.5(2) . 2_655 ?
N2 Zn1 N1 142.7(3) . . ?
N2 Zn1 N1 96.5(2) 2_655 . ?
N2 Zn1 N1 142.7(3) 2_655 2_655 ?
N2 Zn1 O1 72.2(2) . . ?
N2 Zn1 O1 72.2(2) 2_655 2_655 ?
N2 Zn1 O1 94.9(3) 2_655 . ?
N2 Zn1 O1 94.9(3) . 2_655 ?
N2 Zn1 N2 97.9(4) . 2_655 ?
O3 S1 O4 114.8(4) . . ?
O3 S1 O2 116.0(4) . . ?
O3 S1 C13 103.6(5) . . ?
O4 S1 C13 104.1(5) . . ?
O2 S1 O4 114.1(4) . . ?
O2 S1 C13 101.7(5) . . ?
C1 N1 Zn1 123.6(4) . . ?
C1 N1 C2 116.5(6) . . ?
C2 N1 Zn1 119.8(5) . . ?
C3 O1 Zn1 118.3(5) . . ?
C4 O1 Zn1 121.0(5) . . ?
C4 O1 C3 117.0(6) . . ?
N3 N2 Zn1 128.6(6) . . ?
N3 N2 C5 110.5(7) . . ?
C5 N2 Zn1 120.9(5) . . ?
N2 N3 N4 105.5(6) . . ?
N3 N4 C6 112.2(7) . . ?
N3 N4 C7 120.8(7) . . ?
C6 N4 C7 127.0(8) . . ?
N1 C1 H1 119.0 . . ?
N1 C1 C2 122.0(7) . 5_665 ?
C2 C1 H1 119.0 5_665 . ?
N1 C2 C1 121.5(7) . 5_665 ?
N1 C2 C3 118.2(6) . . ?
C1 C2 C3 120.4(7) 5_665 . ?
N2 C5 C6 107.5(7) . . ?
N2 C5 C4 118.3(8) . . ?
C6 C5 C4 134.2(8) . . ?
O1 C3 C2 106.2(6) . . ?
N4 C6 C5 104.3(8) . . ?
N4 C6 H6 127.9 . . ?
C5 C6 H6 127.9 . . ?
C12 C7 N4 120.9(8) . . ?
C12 C7 C8 121.6(8) . . ?
C8 C7 N4 117.5(8) . . ?
O1 C4 C5 105.5(7) . . ?
O1 C4 H4A 110.6 . . ?
O1 C4 H4B 110.6 . . ?
C5 C4 H4A 110.6 . . ?
C5 C4 H4B 110.6 . . ?
H4A C4 H4B 108.8 . . ?
F2 C13 S1 112.3(7) . . ?
F2 C13 F3 107.5(8) . . ?
F1 C13 S1 111.9(7) . . ?
F1 C13 F2 108.2(10) . . ?
F1 C13 F3 106.1(9) . . ?
F3 C13 S1 110.6(8) . . ?
C7 C12 H12 120.1 . . ?
C7 C12 C11 119.8(11) . . ?
C11 C12 H12 120.1 . . ?
C7 C8 H8 120.3 . . ?
C9 C8 C7 119.4(10) . . ?
C9 C8 H8 120.3 . . ?
C9 C10 H10 120.1 . . ?
C9 C10 C11 119.8(10) . . ?
C11 C10 H10 120.1 . . ?
C8 C9 C10 119.5(11) . . ?
C8 C9 H9 120.3 . . ?
C10 C9 H9 120.3 . . ?
C12 C11 C10 119.6(11) . . ?
C12 C11 H11 120.2 . . ?
C10 C11 H11 120.2 . . ?

loop_
_geom_bond_atom_site_label_1
_geom_bond_atom_site_label_2
_geom_bond_distance
_geom_bond_site_symmetry_2
_geom_bond_publ_flag
Zn1 N1 2.134(5) . ?
Zn1 N1 2.134(5) 2_655 ?
Zn1 O1 2.214(6) 2_655 ?
Zn1 O1 2.214(6) . ?
Zn1 N2 2.069(7) . ?
Zn1 N2 2.069(7) 2_655 ?
S1 O3 1.427(6) . ?
S1 O4 1.450(7) . ?
S1 O2 1.432(6) . ?
S1 C13 1.803(12) . ?
N1 C1 1.339(9) . ?
N1 C2 1.346(9) . ?
O1 C3 1.440(9) . ?
O1 C4 1.389(10) . ?
F2 C13 1.324(10) . ?
N2 N3 1.311(8) . ?
N2 C5 1.358(11) . ?
F1 C13 1.315(13) . ?
N3 N4 1.331(10) . ?
N4 C6 1.354(11) . ?
N4 C7 1.445(10) . ?
F3 C13 1.366(11) . ?
C1 H1 0.9500 . ?
C1 C2 1.362(10) 5_665 ?
C2 C3 1.507(11) . ?
C5 C6 1.359(12) . ?
C5 C4 1.497(10) . ?
C6 H6 0.9500 . ?
C7 C12 1.359(14) . ?
C7 C8 1.387(13) . ?
C4 H4A 0.9900 . ?
C4 H4B 0.9900 . ?
C12 H12 0.9500 . ?
C12 C11 1.374(15) . ?
C8 H8 0.9500 . ?
C8 C9 1.376(12) . ?
C10 H10 0.9500 . ?
C10 C9 1.393(17) . ?
C10 C11 1.403(18) . ?
C9 H9 0.9500 . ?
C11 H11 0.9500 . ?

loop_
_geom_torsion_atom_site_label_1
_geom_torsion_atom_site_label_2
_geom_torsion_atom_site_label_3
_geom_torsion_atom_site_label_4
_geom_torsion
_geom_torsion_site_symmetry_1
_geom_torsion_site_symmetry_2
_geom_torsion_site_symmetry_3
_geom_torsion_site_symmetry_4
_geom_torsion_publ_flag
Zn1 N1 C1 C2 177.0(6) . . . 5_665 ?
Zn1 N1 C2 C1 -177.2(7) . . . 5_665 ?
Zn1 N1 C2 C3 3.8(10) . . . . ?
Zn1 O1 C3 C2 -23.9(9) . . . . ?
Zn1 O1 C4 C5 15.9(11) . . . . ?
Zn1 N2 N3 N4 179.4(5) . . . . ?
Zn1 N2 C5 C6 -179.5(6) . . . . ?
Zn1 N2 C5 C4 -0.2(11) . . . . ?
N1 C2 C3 O1 13.0(11) . . . . ?
O3 S1 C13 F2 -176.6(8) . . . . ?
O3 S1 C13 F1 -54.7(8) . . . . ?
O3 S1 C13 F3 63.3(8) . . . . ?
N2 N3 N4 C6 0.7(10) . . . . ?
N2 N3 N4 C7 -177.7(7) . . . . ?
N2 C5 C6 N4 -0.4(10) . . . . ?
N2 C5 C4 O1 -10.0(12) . . . . ?
O4 S1 C13 F2 62.9(9) . . . . ?
O4 S1 C13 F1 -175.2(7) . . . . ?
O4 S1 C13 F3 -57.2(8) . . . . ?
O2 S1 C13 F2 -55.9(9) . . . . ?
O2 S1 C13 F1 66.0(8) . . . . ?
O2 S1 C13 F3 -176.0(7) . . . . ?
N3 N2 C5 C6 0.9(10) . . . . ?
N3 N2 C5 C4 -179.8(8) . . . . ?
N3 N4 C6 C5 -0.2(10) . . . . ?
N3 N4 C7 C12 -156.5(10) . . . . ?
N3 N4 C7 C8 20.6(14) . . . . ?
N4 C7 C12 C11 178.2(12) . . . . ?
N4 C7 C8 C9 -174.5(11) . . . . ?
C1 N1 C2 C1 -1.3(13) . . . 5_665 ?
C1 N1 C2 C3 179.6(8) . . . . ?
C1 C2 C3 O1 -166.1(8) 5_665 . . . ?
C2 N1 C1 C2 1.3(13) . . . 5_665 ?
C5 N2 N3 N4 -1.0(9) . . . . ?
C3 O1 C4 C5 174.1(8) . . . . ?
C6 N4 C7 C12 25.4(16) . . . . ?
C6 N4 C7 C8 -157.5(10) . . . . ?
C6 C5 C4 O1 169.1(10) . . . . ?
C7 N4 C6 C5 178.1(8) . . . . ?
C7 C12 C11 C10 -5(2) . . . . ?
C7 C8 C9 C10 -3(2) . . . . ?
C4 O1 C3 C2 177.2(8) . . . . ?
C4 C5 C6 N4 -179.6(10) . . . . ?
C12 C7 C8 C9 2.6(19) . . . . ?
C8 C7 C12 C11 1(2) . . . . ?
C9 C10 C11 C12 4(2) . . . . ?
C11 C10 C9 C8 -1(2) . . . . ?

loop_
_twin_individual_id
_twin_individual_mass_fraction_refined
1 0.772(8)
2 0.228(8)

loop_
_smtbx_masks_void_nr
_smtbx_masks_void_average_x
_smtbx_masks_void_average_y
_smtbx_masks_void_average_z
_smtbx_masks_void_volume
_smtbx_masks_void_count_electrons
_smtbx_masks_void_content
1 0.000 0.500 -0.691 301.2 54.0 '6 H2O'
2 0.500 0.000 -0.674 301.2 54.0 '6 H2O'
